data_4086791
loop_
_publ_author_name
'Iwai, Tomohiro'
'Tanaka, Ryotaro'
'Sawamura, Masaya'

_publ_section_title
;
 Synthesis, Coordination Properties, and Catalytic Application of
 Triarylmethane-Monophosphines
;
_journal_issue 23
_journal_name_full Organometallics
_journal_page_first 3959
_journal_paper_doi 10.1021/acs.organomet.6b00752
_journal_volume 35
_journal_year 2016
_chemical_absolute_configuration 'CHOOSE rm ad rmad syn or unk'
_chemical_formula_moiety 'C40 H31 Cl F6 P Rh'
_chemical_formula_sum 'C40 H31 Cl F6 P Rh'
_chemical_formula_weight 795.01
_space_group_crystal_system orthorhombic
_space_group_IT_number 19
_space_group_name_Hall 'P 2ac 2ab'
_space_group_name_H-M_alt 'P 21 21 21'
_symmetry_space_group_name_Hall 'P 2ac 2ab'
_symmetry_space_group_name_H-M 'P 21 21 21'
_atom_sites_solution_hydrogens geom
_atom_sites_solution_primary direct
_atom_sites_solution_secondary difmap
_cell_angle_alpha 90.0000
_cell_angle_beta 90.0000
_cell_angle_gamma 90.0000
_cell_formula_units_Z 4
_cell_length_a 11.0197(11)
_cell_length_b 15.6825(15)
_cell_length_c 19.873(2)
_cell_measurement_reflns_used 11145
_cell_measurement_temperature 230
_cell_measurement_theta_max 27.50
_cell_measurement_theta_min 3.10
_cell_volume 3434.4(6)
_computing_cell_refinement 'CrystalClear-SM Expert 2.0 r16'
_computing_data_collection 'CrystalClear-SM Expert 2.0 r16 (Rigaku, 2013)'
_computing_data_reduction 'CrystalClear-SM Expert 2.0 r16'
_computing_molecular_graphics 'CrystalStructure 4.2'
_computing_publication_material 'CrystalStructure 4.2 (Rigaku, 2015)'
_computing_structure_refinement 'SHELXL Version 2014/7 (Sheldrick, 2008)'
_computing_structure_solution 'SIR2011 (Burla, et al., 2012)'
_diffrn_ambient_temperature 230
_diffrn_detector_area_resol_mean 7.314
_diffrn_measured_fraction_theta_full 0.997
_diffrn_measured_fraction_theta_max 0.997
_diffrn_measurement_device_type 'Rigaku Mercury70'
_diffrn_measurement_method \w
_diffrn_radiation_type 'Mo K\a'
_diffrn_radiation_wavelength 0.71075
_diffrn_reflns_av_R_equivalents 0.0203
_diffrn_reflns_Laue_measured_fraction_full 0.997
_diffrn_reflns_Laue_measured_fraction_max 0.997
_diffrn_reflns_limit_h_max 13
_diffrn_reflns_limit_h_min -13
_diffrn_reflns_limit_k_max 14
_diffrn_reflns_limit_k_min -19
_diffrn_reflns_limit_l_max 24
_diffrn_reflns_limit_l_min -23
_diffrn_reflns_number 26409
_diffrn_reflns_point_group_measured_fraction_full 0.998
_diffrn_reflns_point_group_measured_fraction_max 0.998
_diffrn_reflns_theta_full 25.242
_diffrn_reflns_theta_max 25.997
_diffrn_reflns_theta_min 3.051
_diffrn_standards_number 0
_exptl_absorpt_coefficient_mu 0.682
_exptl_absorpt_correction_T_max 0.872
_exptl_absorpt_correction_T_min 0.777
_exptl_absorpt_correction_type multi-scan
_exptl_absorpt_process_details 'REQAB (Rigaku, 1998)'
_exptl_crystal_colour orange
_exptl_crystal_density_diffrn 1.537
_exptl_crystal_density_method 'not measured'
_exptl_crystal_description prism
_exptl_crystal_F_000 1608.00
_exptl_crystal_size_max 0.200
_exptl_crystal_size_mid 0.200
_exptl_crystal_size_min 0.200
_refine_diff_density_max 0.50
_refine_diff_density_min -0.31
_refine_ls_abs_structure_details
;
 Flack x determined using 2696 quotients [(I+)-(I-)]/[(I+)+(I-)]
 (Parsons, Flack and Wagner, Acta Cryst. B69 (2013) 249-259).
;
_refine_ls_abs_structure_Flack -0.008(5)
_refine_ls_extinction_method none
_refine_ls_goodness_of_fit_ref 1.056
_refine_ls_hydrogen_treatment constr
_refine_ls_number_parameters 496
_refine_ls_number_reflns 6750
_refine_ls_number_restraints 0
_refine_ls_R_factor_all 0.0266
_refine_ls_R_factor_gt 0.0251
_refine_ls_shift/su_max 0.002
_refine_ls_structure_factor_coef Fsqd
_refine_ls_weighting_details 'w = 1/[\s^2^(Fo^2^)+(0.0350P)^2^] where P=(Fo^2^+2Fc^2^)/3'
_refine_ls_weighting_scheme calc
_refine_ls_wR_factor_gt 0.0560
_refine_ls_wR_factor_ref 0.0571
_reflns_Friedel_coverage 0.788
_reflns_Friedel_fraction_full 0.999
_reflns_Friedel_fraction_max 0.999
_reflns_number_gt 6449
_reflns_number_total 6750
_reflns_threshold_expression F^2^>2.0\s(F^2^)
_cod_data_source_file om6b00752_si_002.cif
_cod_data_source_block RhCl(nbd)(L3)
_cod_depositor_comments 'Adding full bibliography for 4086782--4086793.cif.'
_cod_database_code 4086791

loop_
_space_group_symop_id
_space_group_symop_operation_xyz
1 +X,+Y,+Z
2 1/2-X,-Y,1/2+Z
3 1/2+X,1/2-Y,-Z
4 -X,1/2+Y,1/2-Z

loop_
_atom_site_label
_atom_site_type_symbol
_atom_site_fract_x
_atom_site_fract_y
_atom_site_fract_z
_atom_site_U_iso_or_equiv
_atom_site_adp_type
_atom_site_occupancy
_atom_site_site_symmetry_order
_atom_site_calc_flag
_atom_site_refinement_flags_posn
_atom_site_refinement_flags_adp
_atom_site_refinement_flags_occupancy
Rh1 Rh 0.69811(2) 0.67117(2) 0.29604(2) 0.03311(8) Uani 1 1 d . . .
Cl1 Cl 0.84788(8) 0.65304(5) 0.37976(5) 0.0471(2) Uani 1 1 d . . .
P1 P 0.55604(7) 0.70914(5) 0.37700(4) 0.02951(17) Uani 1 1 d . . .
F1A F 0.1094(8) 0.3749(9) 0.2183(7) 0.100(4) Uani 0.5 1 d . . P
F1B F 0.0655(12) 0.3635(5) 0.2668(14) 0.146(6) Uani 0.5 1 d . . P
F2A F 0.0198(10) 0.4274(17) 0.2994(5) 0.142(7) Uani 0.5 1 d . . P
F2B F 0.0233(10) 0.4828(9) 0.2917(9) 0.112(5) Uani 0.5 1 d . . P
F3A F 0.0794(17) 0.5051(9) 0.2211(11) 0.148(9) Uani 0.5 1 d . . P
F3B F 0.1016(15) 0.464(2) 0.2003(7) 0.176(10) Uani 0.5 1 d . . P
F4A F 0.9881(9) 0.2079(8) 0.4197(12) 0.117(6) Uani 0.5 1 d . . P
F4B F 0.9776(17) 0.2218(8) 0.4614(12) 0.154(8) Uani 0.5 1 d . . P
F5A F 0.857(2) 0.1748(11) 0.4904(7) 0.128(8) Uani 0.5 1 d . . P
F5B F 0.8295(13) 0.1421(10) 0.4627(13) 0.129(7) Uani 0.5 1 d . . P
F6A F 0.8428(17) 0.1329(7) 0.3931(10) 0.122(4) Uani 0.5 1 d . . P
F6B F 0.9162(19) 0.1657(11) 0.3737(5) 0.121(5) Uani 0.5 1 d . . P
C1 C 0.5772(3) 0.81772(19) 0.41121(15) 0.0359(7) Uani 1 1 d . . .
C2 C 0.4795(4) 0.8661(2) 0.43263(19) 0.0518(9) Uani 1 1 d . . .
H1 H 0.4004 0.8438 0.4303 0.062 Uiso 1 1 calc R U .
C3 C 0.4987(4) 0.9483(2) 0.4578(2) 0.0615(11) Uani 1 1 d . . .
H2 H 0.4326 0.9814 0.4725 0.074 Uiso 1 1 calc R U .
C4 C 0.6141(5) 0.9805(2) 0.4609(2) 0.0606(11) Uani 1 1 d . . .
H3 H 0.6266 1.0361 0.4770 0.073 Uiso 1 1 calc R U .
C5 C 0.7116(4) 0.9326(2) 0.44078(19) 0.0562(10) Uani 1 1 d . . .
H4 H 0.7906 0.9549 0.4441 0.067 Uiso 1 1 calc R U .
C6 C 0.6934(4) 0.85093(19) 0.41548(16) 0.0435(8) Uani 1 1 d . . .
H5 H 0.7600 0.8182 0.4012 0.052 Uiso 1 1 calc R U .
C7 C 0.3969(3) 0.7128(2) 0.35099(16) 0.0355(7) Uani 1 1 d . . .
C8 C 0.3058(3) 0.6714(2) 0.3853(2) 0.0479(8) Uani 1 1 d . . .
H6 H 0.3245 0.6401 0.4243 0.058 Uiso 1 1 calc R U .
C9 C 0.1867(4) 0.6753(3) 0.3632(3) 0.0656(11) Uani 1 1 d . . .
H7 H 0.1255 0.6456 0.3863 0.079 Uiso 1 1 calc R U .
C10 C 0.1584(4) 0.7226(3) 0.3073(3) 0.0774(15) Uani 1 1 d . . .
H8 H 0.0778 0.7250 0.2919 0.093 Uiso 1 1 calc R U .
C11 C 0.2467(5) 0.7661(3) 0.2740(2) 0.0740(15) Uani 1 1 d . . .
H9 H 0.2264 0.7995 0.2363 0.089 Uiso 1 1 calc R U .
C12 C 0.3655(3) 0.7617(3) 0.2950(2) 0.0562(10) Uani 1 1 d . . .
H10 H 0.4258 0.7919 0.2716 0.067 Uiso 1 1 calc R U .
C13 C 0.5562(3) 0.64018(18) 0.45239(15) 0.0316(7) Uani 1 1 d . . .
C14 C 0.5694(3) 0.54989(18) 0.44915(15) 0.0307(6) Uani 1 1 d . . .
C15 C 0.5718(3) 0.5052(2) 0.50961(16) 0.0394(7) Uani 1 1 d . . .
H11 H 0.5814 0.4457 0.5085 0.047 Uiso 1 1 calc R U .
C16 C 0.5606(4) 0.5452(2) 0.57123(17) 0.0469(9) Uani 1 1 d . . .
H12 H 0.5634 0.5131 0.6112 0.056 Uiso 1 1 calc R U .
C17 C 0.5454(4) 0.6319(2) 0.57383(17) 0.0529(10) Uani 1 1 d . . .
H13 H 0.5361 0.6597 0.6154 0.063 Uiso 1 1 calc R U .
C18 C 0.5439(3) 0.6778(2) 0.51487(16) 0.0454(8) Uani 1 1 d . . .
H14 H 0.5340 0.7373 0.5172 0.054 Uiso 1 1 calc R U .
C19 C 0.5776(3) 0.50036(16) 0.38324(15) 0.0309(7) Uani 1 1 d . . .
H15 H 0.6207 0.5375 0.3508 0.037 Uiso 1 1 calc R U .
C20 C 0.4538(3) 0.48141(17) 0.35279(15) 0.0308(7) Uani 1 1 d . . .
C21 C 0.3505(3) 0.4684(2) 0.39139(17) 0.0403(8) Uani 1 1 d . . .
H16 H 0.3569 0.4689 0.4386 0.048 Uiso 1 1 calc R U .
C22 C 0.2389(3) 0.4547(2) 0.36214(19) 0.0444(8) Uani 1 1 d . . .
H17 H 0.1699 0.4466 0.3892 0.053 Uiso 1 1 calc R U .
C23 C 0.2287(3) 0.4528(2) 0.2930(2) 0.0425(8) Uani 1 1 d . . .
C24 C 0.3308(3) 0.4629(2) 0.25331(17) 0.0478(9) Uani 1 1 d . . .
H18 H 0.3242 0.4608 0.2062 0.057 Uiso 1 1 calc R U .
C25 C 0.4426(3) 0.47604(19) 0.28330(15) 0.0386(8) Uani 1 1 d . . .
H19 H 0.5121 0.4814 0.2562 0.046 Uiso 1 1 calc R U .
C26 C 0.1074(4) 0.4408(3) 0.2602(2) 0.0640(11) Uani 1 1 d . . .
C27 C 0.6555(3) 0.41996(18) 0.39179(16) 0.0333(7) Uani 1 1 d . . .
C28 C 0.6042(3) 0.33898(19) 0.39451(17) 0.0404(8) Uani 1 1 d . . .
H20 H 0.5201 0.3323 0.3885 0.049 Uiso 1 1 calc R U .
C29 C 0.6769(4) 0.2677(2) 0.40617(18) 0.0470(9) Uani 1 1 d . . .
H21 H 0.6418 0.2131 0.4081 0.056 Uiso 1 1 calc R U .
C30 C 0.7992(4) 0.2773(2) 0.41483(16) 0.0450(8) Uani 1 1 d . . .
C31 C 0.8512(4) 0.3572(2) 0.4114(2) 0.0518(9) Uani 1 1 d . . .
H22 H 0.9352 0.3637 0.4175 0.062 Uiso 1 1 calc R U .
C32 C 0.7789(3) 0.4280(2) 0.39898(19) 0.0459(9) Uani 1 1 d . . .
H23 H 0.8150 0.4822 0.3954 0.055 Uiso 1 1 calc R U .
C33 C 0.8775(5) 0.2016(3) 0.4283(3) 0.0679(13) Uani 1 1 d . . .
C34 C 0.6615(4) 0.5892(2) 0.17313(18) 0.0486(9) Uani 1 1 d . . .
H24 H 0.6261 0.5336 0.1600 0.058 Uiso 1 1 calc R U .
C35 C 0.5799(3) 0.65039(19) 0.21318(16) 0.0388(8) Uani 1 1 d . . .
H25 H 0.5085 0.6370 0.2368 0.047 Uiso 1 1 calc R U .
C36 C 0.6350(3) 0.73026(19) 0.20686(18) 0.0428(8) Uani 1 1 d . . .
H26 H 0.6075 0.7819 0.2255 0.051 Uiso 1 1 calc R U .
C37 C 0.7489(4) 0.7175(2) 0.16379(18) 0.0507(10) Uani 1 1 d . . .
H27 H 0.7851 0.7691 0.1433 0.061 Uiso 1 1 calc R U .
C38 C 0.8294(3) 0.6660(3) 0.21154(18) 0.0507(9) Uani 1 1 d . . .
H28 H 0.9011 0.6843 0.2327 0.061 Uiso 1 1 calc R U .
C39 C 0.7745(3) 0.5872(2) 0.21708(18) 0.0489(9) Uani 1 1 d . . .
H29 H 0.8018 0.5410 0.2431 0.059 Uiso 1 1 calc R U .
C40 C 0.7041(4) 0.6487(2) 0.11575(17) 0.0561(10) Uani 1 1 d . . .
H30 H 0.7692 0.6239 0.0885 0.067 Uiso 1 1 calc R U .
H31 H 0.6374 0.6680 0.0869 0.067 Uiso 1 1 calc R U .

loop_
_atom_site_aniso_label
_atom_site_aniso_U_11
_atom_site_aniso_U_22
_atom_site_aniso_U_33
_atom_site_aniso_U_23
_atom_site_aniso_U_13
_atom_site_aniso_U_12
Rh1 0.02842(13) 0.03794(12) 0.03296(12) 0.00071(11) 0.00197(12) 0.00125(10)
Cl1 0.0308(4) 0.0570(5) 0.0534(5) 0.0060(4) -0.0078(4) -0.0015(3)
P1 0.0286(4) 0.0318(4) 0.0281(4) 0.0006(3) 0.0008(3) -0.0004(3)
F1A 0.069(5) 0.141(9) 0.089(6) -0.050(6) -0.030(4) -0.020(5)
F1B 0.085(8) 0.077(5) 0.275(18) -0.023(8) -0.085(10) -0.012(5)
F2A 0.059(7) 0.31(2) 0.061(4) -0.007(11) -0.001(4) -0.073(12)
F2B 0.043(5) 0.136(7) 0.157(13) -0.034(9) -0.028(6) 0.020(6)
F3A 0.107(11) 0.122(6) 0.22(2) 0.078(9) -0.107(14) -0.011(5)
F3B 0.085(8) 0.39(3) 0.058(5) 0.068(12) -0.048(5) -0.065(15)
F4A 0.045(5) 0.081(7) 0.226(17) 0.041(9) 0.046(8) 0.028(4)
F4B 0.146(14) 0.090(6) 0.227(16) -0.027(9) -0.129(13) 0.063(8)
F5A 0.194(18) 0.110(12) 0.080(5) 0.045(6) 0.019(6) 0.081(11)
F5B 0.089(7) 0.078(8) 0.22(2) 0.092(10) 0.061(11) 0.041(5)
F6A 0.139(11) 0.057(5) 0.171(15) -0.018(6) -0.027(9) 0.044(5)
F6B 0.152(12) 0.112(9) 0.100(6) 0.000(7) 0.028(9) 0.086(8)
C1 0.045(2) 0.0313(15) 0.0311(16) 0.0038(13) -0.0011(14) -0.0020(14)
C2 0.054(3) 0.0432(18) 0.058(2) -0.0094(17) 0.002(2) 0.0039(17)
C3 0.082(3) 0.043(2) 0.060(2) -0.0085(18) 0.003(2) 0.015(2)
C4 0.094(4) 0.0375(18) 0.051(2) -0.0072(17) -0.007(2) -0.010(2)
C5 0.065(3) 0.050(2) 0.053(2) -0.0047(17) -0.005(2) -0.018(2)
C6 0.049(2) 0.0414(17) 0.0398(18) -0.0019(13) -0.0018(18) -0.0040(16)
C7 0.0308(18) 0.0401(15) 0.0356(17) -0.0085(13) -0.0013(14) 0.0066(14)
C8 0.0329(18) 0.0431(16) 0.068(2) -0.0055(17) 0.0048(18) 0.0019(18)
C9 0.032(2) 0.062(2) 0.102(3) -0.017(3) 0.004(2) -0.002(2)
C10 0.034(2) 0.106(4) 0.092(4) -0.046(3) -0.017(3) 0.026(2)
C11 0.058(3) 0.118(4) 0.046(3) -0.007(2) -0.010(2) 0.043(3)
C12 0.043(2) 0.086(3) 0.0391(19) 0.005(2) 0.004(2) 0.0178(19)
C13 0.0323(18) 0.0338(14) 0.0288(15) 0.0001(12) 0.0004(13) -0.0047(13)
C14 0.0258(16) 0.0367(15) 0.0295(15) 0.0012(12) -0.0014(13) -0.0022(13)
C15 0.045(2) 0.0371(16) 0.0360(18) 0.0045(13) -0.0020(15) 0.0002(14)
C16 0.060(2) 0.055(2) 0.0260(17) 0.0083(15) -0.0038(16) -0.0038(18)
C17 0.079(3) 0.053(2) 0.0274(17) -0.0057(15) 0.0058(18) -0.011(2)
C18 0.062(2) 0.0360(16) 0.0377(18) -0.0042(15) 0.0025(16) -0.0073(16)
C19 0.0338(18) 0.0260(14) 0.0328(16) 0.0011(12) -0.0002(14) -0.0010(12)
C20 0.0371(19) 0.0253(13) 0.0299(15) 0.0004(12) -0.0042(13) 0.0031(13)
C21 0.042(2) 0.0483(19) 0.0300(17) -0.0038(14) -0.0025(15) -0.0050(15)
C22 0.037(2) 0.0517(19) 0.045(2) -0.0024(16) -0.0024(16) -0.0013(15)
C23 0.038(2) 0.0466(17) 0.0424(18) -0.0066(17) -0.0117(18) 0.0016(14)
C24 0.058(3) 0.056(2) 0.0294(17) -0.0026(15) -0.0114(17) -0.0004(18)
C25 0.044(2) 0.0446(16) 0.0274(18) -0.0023(13) -0.0001(15) -0.0016(15)
C26 0.052(3) 0.081(3) 0.060(3) -0.005(3) -0.015(2) -0.001(2)
C27 0.0332(18) 0.0368(15) 0.0299(16) -0.0003(13) 0.0018(13) 0.0037(13)
C28 0.0389(19) 0.0336(16) 0.0487(19) 0.0013(15) -0.0005(15) 0.0001(14)
C29 0.051(3) 0.0364(16) 0.054(2) 0.0052(15) 0.0021(19) 0.0005(15)
C30 0.052(2) 0.0458(18) 0.0378(18) 0.0046(14) 0.0053(18) 0.0133(18)
C31 0.033(2) 0.061(2) 0.061(2) 0.0083(18) -0.0026(18) 0.0034(17)
C32 0.038(2) 0.0428(17) 0.057(2) 0.0038(15) 0.0011(17) -0.0028(15)
C33 0.067(4) 0.063(3) 0.074(3) 0.014(3) 0.003(3) 0.023(2)
C34 0.058(3) 0.0462(18) 0.0419(19) -0.0105(15) 0.0066(18) 0.0004(16)
C35 0.0380(19) 0.0486(18) 0.0298(17) -0.0034(14) 0.0032(15) 0.0015(14)
C36 0.055(2) 0.0415(16) 0.0319(16) 0.0030(16) 0.0033(19) 0.0060(14)
C37 0.059(3) 0.053(2) 0.040(2) 0.0056(16) 0.0145(18) -0.0019(18)
C38 0.035(2) 0.079(2) 0.0379(19) -0.004(2) 0.0149(16) 0.0025(19)
C39 0.049(2) 0.0504(19) 0.047(2) -0.0040(16) 0.0102(17) 0.0146(16)
C40 0.060(3) 0.079(3) 0.0294(17) -0.0097(17) 0.011(2) 0.006(2)

loop_
_atom_type_symbol
_atom_type_description
_atom_type_scat_dispersion_real
_atom_type_scat_dispersion_imag
_atom_type_scat_source
C C 0.0033 0.0016
;
International Tables for Crystallography
(Vol. C, Tables 4.2.6.8 and 6.1.1.4)
;
H H 0.0000 0.0000
;
International Tables for Crystallography
(Vol. C, Table 6.1.1.4)
;
Cl Cl 0.1484 0.1585
;
International Tables for Crystallography
(Vol. C, Tables 4.2.6.8 and 6.1.1.4)
;
F F 0.0171 0.0103
;
International Tables for Crystallography
(Vol. C, Tables 4.2.6.8 and 6.1.1.4)
;
P P 0.1023 0.0942
;
International Tables for Crystallography
(Vol. C, Tables 4.2.6.8 and 6.1.1.4)
;
Rh Rh -1.1178 0.9187
;
International Tables for Crystallography
(Vol. C, Tables 4.2.6.8 and 6.1.1.4)
;

loop_
_geom_angle_atom_site_label_1
_geom_angle_atom_site_label_2
_geom_angle_atom_site_label_3
_geom_angle
C36 Rh1 C35 38.47(12)
C36 Rh1 C39 78.01(13)
C35 Rh1 C39 65.96(13)
C36 Rh1 C38 66.19(14)
C35 Rh1 C38 78.89(13)
C39 Rh1 C38 36.31(14)
C36 Rh1 P1 104.25(10)
C35 Rh1 P1 99.38(9)
C39 Rh1 P1 154.08(10)
C38 Rh1 P1 166.77(11)
C36 Rh1 Cl1 150.72(10)
C35 Rh1 Cl1 163.01(9)
C39 Rh1 Cl1 99.32(10)
C38 Rh1 Cl1 94.20(10)
P1 Rh1 Cl1 90.80(3)
C7 P1 C13 104.38(15)
C7 P1 C1 101.33(15)
C13 P1 C1 103.94(13)
C7 P1 Rh1 117.28(11)
C13 P1 Rh1 114.27(10)
C1 P1 Rh1 113.95(11)
F1B F1A C26 64.3(7)
F1B F1A F3B 110.4(12)
C26 F1A F3B 53.2(7)
F1A F1B F2A 119.1(16)
F1A F1B C26 66.5(10)
F2A F1B C26 57.9(6)
F2B F2A C26 72.3(13)
F2B F2A F1B 131(2)
C26 F2A F1B 61.4(8)
F2A F2B C26 67.3(12)
F2A F2B F3A 112.9(18)
C26 F2B F3A 53.2(8)
F3B F3A C26 67.5(14)
F3B F3A F2B 114(2)
C26 F3A F2B 52.6(7)
F3A F3B C26 76.1(17)
F3A F3B F1A 132(2)
C26 F3B F1A 58.4(8)
F4B F4A C33 75.8(13)
F4B F4A F6B 132.8(17)
C33 F4A F6B 59.1(7)
F4A F4B C33 64.8(11)
F4A F4B F5A 109.6(17)
C33 F4B F5A 52.1(8)
F5B F5A C33 68.3(15)
F5B F5A F4B 111(2)
C33 F5A F4B 52.1(7)
F5A F5B C33 75.3(17)
F5A F5B F6A 134(2)
C33 F5B F6A 60.1(7)
F6B F6A C33 64.6(9)
F6B F6A F5B 113.6(15)
C33 F6A F5B 55.3(7)
F6A F6B C33 69.2(9)
F6A F6B F4A 116.2(14)
C33 F6B F4A 54.9(6)
C6 C1 C2 119.6(3)
C6 C1 P1 119.1(2)
C2 C1 P1 121.3(3)
C1 C2 C3 119.8(4)
C1 C2 H1 120.1
C3 C2 H1 120.1
C4 C3 C2 119.7(4)
C4 C3 H2 120.1
C2 C3 H2 120.1
C3 C4 C5 120.9(4)
C3 C4 H3 119.6
C5 C4 H3 119.6
C4 C5 C6 119.8(4)
C4 C5 H4 120.1
C6 C5 H4 120.1
C1 C6 C5 120.2(4)
C1 C6 H5 119.9
C5 C6 H5 119.9
C8 C7 C12 118.2(3)
C8 C7 P1 123.0(3)
C12 C7 P1 118.7(3)
C7 C8 C9 120.8(4)
C7 C8 H6 119.6
C9 C8 H6 119.6
C10 C9 C8 119.8(4)
C10 C9 H7 120.1
C8 C9 H7 120.1
C11 C10 C9 120.2(4)
C11 C10 H8 119.9
C9 C10 H8 119.9
C10 C11 C12 120.5(4)
C10 C11 H9 119.7
C12 C11 H9 119.7
C11 C12 C7 120.4(4)
C11 C12 H10 119.8
C7 C12 H10 119.8
C18 C13 C14 118.4(3)
C18 C13 P1 118.6(2)
C14 C13 P1 123.0(2)
C15 C14 C13 117.6(3)
C15 C14 C19 118.9(3)
C13 C14 C19 123.4(2)
C16 C15 C14 122.4(3)
C16 C15 H11 118.8
C14 C15 H11 118.8
C17 C16 C15 119.6(3)
C17 C16 H12 120.2
C15 C16 H12 120.2
C16 C17 C18 119.2(3)
C16 C17 H13 120.4
C18 C17 H13 120.4
C17 C18 C13 122.7(3)
C17 C18 H14 118.6
C13 C18 H14 118.6
C20 C19 C14 112.9(2)
C20 C19 C27 112.7(2)
C14 C19 C27 110.9(2)
C20 C19 H15 106.7
C14 C19 H15 106.7
C27 C19 H15 106.7
C21 C20 C25 117.9(3)
C21 C20 C19 123.0(3)
C25 C20 C19 119.2(3)
C22 C21 C20 121.5(3)
C22 C21 H16 119.3
C20 C21 H16 119.3
C21 C22 C23 119.7(3)
C21 C22 H17 120.1
C23 C22 H17 120.1
C22 C23 C24 120.1(3)
C22 C23 C26 120.6(4)
C24 C23 C26 119.4(4)
C23 C24 C25 119.7(3)
C23 C24 H18 120.2
C25 C24 H18 120.2
C24 C25 C20 121.1(3)
C24 C25 H19 119.5
C20 C25 H19 119.5
F3B C26 F2A 126.9(9)
F3B C26 F2B 105.9(12)
F2A C26 F2B 40.4(9)
F3B C26 F1B 110.7(11)
F2A C26 F1B 60.6(8)
F2B C26 F1B 99.8(9)
F3B C26 F3A 36.3(13)
F2A C26 F3A 108.4(12)
F2B C26 F3A 74.2(10)
F1B C26 F3A 133.7(9)
F3B C26 F1A 68.4(11)
F2A C26 F1A 105.7(9)
F2B C26 F1A 135.2(7)
F1B C26 F1A 49.1(8)
F3A C26 F1A 103.3(9)
F3B C26 C23 115.1(8)
F2A C26 C23 115.8(6)
F2B C26 C23 111.2(6)
F1B C26 C23 112.9(6)
F3A C26 C23 111.8(8)
F1A C26 C23 110.9(5)
C32 C27 C28 118.8(3)
C32 C27 C19 119.3(3)
C28 C27 C19 121.8(3)
C27 C28 C29 120.3(3)
C27 C28 H20 119.8
C29 C28 H20 119.8
C30 C29 C28 119.9(3)
C30 C29 H21 120.0
C28 C29 H21 120.0
C29 C30 C31 120.2(3)
C29 C30 C33 120.3(4)
C31 C30 C33 119.5(4)
C30 C31 C32 119.8(4)
C30 C31 H22 120.1
C32 C31 H22 120.1
C27 C32 C31 120.8(3)
C27 C32 H23 119.6
C31 C32 H23 119.6
F4A C33 F5B 122.9(8)
F4A C33 F6B 66.0(8)
F5B C33 F6B 105.6(9)
F4A C33 F5A 108.8(11)
F5B C33 F5A 36.4(10)
F6B C33 F5A 134.4(8)
F4A C33 F4B 39.3(8)
F5B C33 F4B 104.8(11)
F6B C33 F4B 104.2(10)
F5A C33 F4B 75.8(11)
F4A C33 F6A 105.9(9)
F5B C33 F6A 64.6(9)
F6B C33 F6A 46.2(6)
F5A C33 F6A 100.5(9)
F4B C33 F6A 133.6(7)
F4A C33 C30 118.8(6)
F5B C33 C30 116.1(6)
F6B C33 C30 112.7(6)
F5A C33 C30 108.8(7)
F4B C33 C30 112.4(6)
F6A C33 C30 112.4(6)
C39 C34 C35 101.2(3)
C39 C34 C40 100.8(3)
C35 C34 C40 100.5(3)
C39 C34 H24 117.1
C35 C34 H24 117.1
C40 C34 H24 117.1
C36 C35 C34 105.0(3)
C36 C35 Rh1 70.5(2)
C34 C35 Rh1 98.0(2)
C36 C35 H25 127.5
C34 C35 H25 127.5
Rh1 C35 H25 99.3
C35 C36 C37 106.8(3)
C35 C36 Rh1 71.05(19)
C37 C36 Rh1 98.1(2)
C35 C36 H26 126.6
C37 C36 H26 126.6
Rh1 C36 H26 98.9
C40 C37 C38 101.7(3)
C40 C37 C36 100.2(3)
C38 C37 C36 101.4(3)
C40 C37 H27 116.9
C38 C37 H27 116.9
C36 C37 H27 116.9
C39 C38 C37 105.6(3)
C39 C38 Rh1 71.7(2)
C37 C38 Rh1 94.2(2)
C39 C38 H28 127.2
C37 C38 H28 127.2
Rh1 C38 H28 101.5
C38 C39 C34 107.1(3)
C38 C39 Rh1 71.96(19)
C34 C39 Rh1 94.8(2)
C38 C39 H29 126.4
C34 C39 H29 126.4
Rh1 C39 H29 101.0
C37 C40 C34 93.7(3)
C37 C40 H30 113.0
C34 C40 H30 113.0
C37 C40 H31 113.0
C34 C40 H31 113.0
H30 C40 H31 110.4

loop_
_geom_bond_atom_site_label_1
_geom_bond_atom_site_label_2
_geom_bond_distance
Rh1 C36 2.117(3)
Rh1 C35 2.125(3)
Rh1 C39 2.215(3)
Rh1 C38 2.218(3)
Rh1 P1 2.3225(8)
Rh1 Cl1 2.3607(9)
P1 C7 1.829(3)
P1 C13 1.848(3)
P1 C1 1.848(3)
F1A F1B 1.094(19)
F1A C26 1.327(10)
F1A F3B 1.45(2)
F1B F2A 1.294(16)
F1B C26 1.304(11)
F2A F2B 0.883(18)
F2A C26 1.258(11)
F2B C26 1.298(12)
F2B F3A 1.57(2)
F3A F3B 0.80(3)
F3A C26 1.310(12)
F3B C26 1.247(13)
F4A F4B 0.865(17)
F4A C33 1.235(10)
F4A F6B 1.379(17)
F4B C33 1.323(12)
F4B F5A 1.63(2)
F5A F5B 0.81(2)
F5A C33 1.323(14)
F5B C33 1.271(12)
F5B F6A 1.397(19)
F6A F6B 1.034(13)
F6A C33 1.340(11)
F6B C33 1.295(10)
C1 C6 1.385(5)
C1 C2 1.385(5)
C2 C3 1.399(5)
C2 H1 0.9400
C3 C4 1.369(6)
C3 H2 0.9400
C4 C5 1.371(6)
C4 H3 0.9400
C5 C6 1.390(5)
C5 H4 0.9400
C6 H5 0.9400
C7 C8 1.377(5)
C7 C12 1.395(5)
C8 C9 1.386(5)
C8 H6 0.9400
C9 C10 1.372(7)
C9 H7 0.9400
C10 C11 1.360(7)
C10 H8 0.9400
C11 C12 1.376(6)
C11 H9 0.9400
C12 H10 0.9400
C13 C18 1.382(4)
C13 C14 1.425(4)
C14 C15 1.391(4)
C14 C19 1.525(4)
C15 C16 1.381(5)
C15 H11 0.9400
C16 C17 1.372(5)
C16 H12 0.9400
C17 C18 1.375(5)
C17 H13 0.9400
C18 H14 0.9400
C19 C20 1.521(4)
C19 C27 1.535(4)
C19 H15 0.9900
C20 C21 1.388(5)
C20 C25 1.389(4)
C21 C22 1.378(5)
C21 H16 0.9400
C22 C23 1.378(5)
C22 H17 0.9400
C23 C24 1.383(5)
C23 C26 1.500(5)
C24 C25 1.384(5)
C24 H18 0.9400
C25 H19 0.9400
C27 C32 1.373(5)
C27 C28 1.391(4)
C28 C29 1.395(5)
C28 H20 0.9400
C29 C30 1.367(6)
C29 H21 0.9400
C30 C31 1.380(5)
C30 C33 1.491(5)
C31 C32 1.388(5)
C31 H22 0.9400
C32 H23 0.9400
C34 C39 1.521(5)
C34 C35 1.538(5)
C34 C40 1.546(5)
C34 H24 0.9900
C35 C36 1.398(4)
C35 H25 0.9400
C36 C37 1.533(5)
C36 H26 0.9400
C37 C40 1.524(5)
C37 C38 1.529(5)
C37 H27 0.9900
C38 C39 1.381(5)
C38 H28 0.9400
C39 H29 0.9400
C40 H30 0.9800
C40 H31 0.9800

loop_
_geom_torsion_atom_site_label_1
_geom_torsion_atom_site_label_2
_geom_torsion_atom_site_label_3
_geom_torsion_atom_site_label_4
_geom_torsion
C26 F1A F1B F2A 25.3(9)
F3B F1A F1B F2A -2.0(15)
F3B F1A F1B C26 -27.3(8)
F1A F1B F2A F2B -7(3)
C26 F1B F2A F2B 20(2)
F1A F1B F2A C26 -27.6(10)
F1B F2A F2B C26 -18.7(18)
C26 F2A F2B F3A 28.3(12)
F1B F2A F2B F3A 10(3)
F2A F2B F3A F3B -3(3)
C26 F2B F3A F3B 30(2)
F2A F2B F3A C26 -33.1(15)
F2B F3A F3B C26 -25.8(17)
C26 F3A F3B F1A 20(2)
F2B F3A F3B F1A -6(4)
F1B F1A F3B F3A 9(3)
C26 F1A F3B F3A -22(3)
F1B F1A F3B C26 31.1(10)
F6B F4A F4B C33 -17.1(17)
C33 F4A F4B F5A 27.5(11)
F6B F4A F4B F5A 10(3)
F4A F4B F5A F5B 6(3)
C33 F4B F5A F5B 37.7(19)
F4A F4B F5A C33 -32.0(14)
F4B F5A F5B C33 -31.3(13)
C33 F5A F5B F6A 12(2)
F4B F5A F5B F6A -19(4)
F5A F5B F6A F6B 15(3)
C33 F5B F6A F6B 29.4(10)
F5A F5B F6A C33 -14(3)
F5B F6A F6B C33 -26.5(9)
C33 F6A F6B F4A 29.4(9)
F5B F6A F6B F4A 2.9(15)
F4B F4A F6B F6A -15(3)
C33 F4A F6B F6A -34.1(10)
F4B F4A F6B C33 19(2)
C7 P1 C1 C6 -158.4(3)
C13 P1 C1 C6 93.5(3)
Rh1 P1 C1 C6 -31.5(3)
C7 P1 C1 C2 21.8(3)
C13 P1 C1 C2 -86.3(3)
Rh1 P1 C1 C2 148.7(3)
C6 C1 C2 C3 0.6(5)
P1 C1 C2 C3 -179.5(3)
C1 C2 C3 C4 0.1(6)
C2 C3 C4 C5 -1.2(6)
C3 C4 C5 C6 1.4(6)
C2 C1 C6 C5 -0.4(5)
P1 C1 C6 C5 179.8(3)
C4 C5 C6 C1 -0.6(5)
C13 P1 C7 C8 1.0(3)
C1 P1 C7 C8 -106.7(3)
Rh1 P1 C7 C8 128.6(3)
C13 P1 C7 C12 179.0(3)
C1 P1 C7 C12 71.2(3)
Rh1 P1 C7 C12 -53.5(3)
C12 C7 C8 C9 2.8(5)
P1 C7 C8 C9 -179.3(3)
C7 C8 C9 C10 -1.6(6)
C8 C9 C10 C11 -0.5(7)
C9 C10 C11 C12 1.4(7)
C10 C11 C12 C7 -0.3(7)
C8 C7 C12 C11 -1.8(6)
P1 C7 C12 C11 -179.9(3)
C7 P1 C13 C18 -91.8(3)
C1 P1 C13 C18 14.0(3)
Rh1 P1 C13 C18 138.8(3)
C7 P1 C13 C14 88.6(3)
C1 P1 C13 C14 -165.5(3)
Rh1 P1 C13 C14 -40.8(3)
C18 C13 C14 C15 -1.4(5)
P1 C13 C14 C15 178.1(3)
C18 C13 C14 C19 176.9(3)
P1 C13 C14 C19 -3.6(4)
C13 C14 C15 C16 0.7(5)
C19 C14 C15 C16 -177.7(3)
C14 C15 C16 C17 0.6(6)
C15 C16 C17 C18 -1.2(6)
C16 C17 C18 C13 0.5(6)
C14 C13 C18 C17 0.9(5)
P1 C13 C18 C17 -178.7(3)
C15 C14 C19 C20 95.3(3)
C13 C14 C19 C20 -83.0(4)
C15 C14 C19 C27 -32.2(4)
C13 C14 C19 C27 149.5(3)
C14 C19 C20 C21 -31.5(4)
C27 C19 C20 C21 95.0(3)
C14 C19 C20 C25 149.0(3)
C27 C19 C20 C25 -84.5(3)
C25 C20 C21 C22 -3.2(5)
C19 C20 C21 C22 177.4(3)
C20 C21 C22 C23 0.7(5)
C21 C22 C23 C24 1.4(5)
C21 C22 C23 C26 -178.0(3)
C22 C23 C24 C25 -1.0(5)
C26 C23 C24 C25 178.5(3)
C23 C24 C25 C20 -1.6(5)
C21 C20 C25 C24 3.6(5)
C19 C20 C25 C24 -176.9(3)
F3A F3B C26 F2A 69(3)
F1A F3B C26 F2A -93.8(13)
F3A F3B C26 F2B 30(2)
F1A F3B C26 F2B -132.9(8)
F3A F3B C26 F1B 137(2)
F1A F3B C26 F1B -25.7(9)
F1A F3B C26 F3A -163(2)
F3A F3B C26 F1A 163(2)
F3A F3B C26 C23 -93(2)
F1A F3B C26 C23 103.8(8)
F2B F2A C26 F3B -69(2)
F1B F2A C26 F3B 94.8(16)
F1B F2A C26 F2B 164.1(18)
F2B F2A C26 F1B -164.1(18)
F2B F2A C26 F3A -33.6(17)
F1B F2A C26 F3A 130.5(12)
F2B F2A C26 F1A -143.8(14)
F1B F2A C26 F1A 20.3(11)
F2B F2A C26 C23 93.0(15)
F1B F2A C26 C23 -102.9(8)
F2A F2B C26 F3B 129.0(16)
F3A F2B C26 F3B -18.0(14)
F3A F2B C26 F2A -146.9(16)
F2A F2B C26 F1B 14.1(16)
F3A F2B C26 F1B -132.9(10)
F2A F2B C26 F3A 146.9(16)
F2A F2B C26 F1A 54(2)
F3A F2B C26 F1A -93.1(13)
F2A F2B C26 C23 -105.3(13)
F3A F2B C26 C23 107.7(9)
F1A F1B C26 F3B 32.2(12)
F2A F1B C26 F3B -121.6(12)
F1A F1B C26 F2A 153.9(13)
F1A F1B C26 F2B 143.5(10)
F2A F1B C26 F2B -10.4(13)
F1A F1B C26 F3A 66.0(18)
F2A F1B C26 F3A -87.8(19)
F2A F1B C26 F1A -153.9(13)
F1A F1B C26 C23 -98.4(9)
F2A F1B C26 C23 107.7(8)
F2B F3A C26 F3B 150(2)
F3B F3A C26 F2A -128(2)
F2B F3A C26 F2A 21.9(10)
F3B F3A C26 F2B -150(2)
F3B F3A C26 F1B -61(3)
F2B F3A C26 F1B 88.5(16)
F3B F3A C26 F1A -16(2)
F2B F3A C26 F1A 133.7(7)
F3B F3A C26 C23 103(2)
F2B F3A C26 C23 -107.0(8)
F1B F1A C26 F3B -147.5(11)
F1B F1A C26 F2A -23.5(12)
F3B F1A C26 F2A 124.0(11)
F1B F1A C26 F2B -56.4(15)
F3B F1A C26 F2B 91.1(14)
F3B F1A C26 F1B 147.5(11)
F1B F1A C26 F3A -137.3(12)
F3B F1A C26 F3A 10.3(15)
F1B F1A C26 C23 102.8(8)
F3B F1A C26 C23 -109.7(9)
C22 C23 C26 F3B 160.1(18)
C24 C23 C26 F3B -19.4(18)
C22 C23 C26 F2A -4.3(16)
C24 C23 C26 F2A 176.2(15)
C22 C23 C26 F2B 39.6(11)
C24 C23 C26 F2B -139.8(10)
C22 C23 C26 F1B -71.6(15)
C24 C23 C26 F1B 109.0(15)
C22 C23 C26 F3A 120.5(13)
C24 C23 C26 F3A -58.9(13)
C22 C23 C26 F1A -124.8(9)
C24 C23 C26 F1A 55.8(10)
C20 C19 C27 C32 160.5(3)
C14 C19 C27 C32 -71.9(4)
C20 C19 C27 C28 -21.5(4)
C14 C19 C27 C28 106.1(3)
C32 C27 C28 C29 1.7(5)
C19 C27 C28 C29 -176.3(3)
C27 C28 C29 C30 -0.2(5)
C28 C29 C30 C31 -0.6(5)
C28 C29 C30 C33 179.1(4)
C29 C30 C31 C32 -0.2(6)
C33 C30 C31 C32 -179.9(4)
C28 C27 C32 C31 -2.5(6)
C19 C27 C32 C31 175.5(3)
C30 C31 C32 C27 1.8(6)
F4B F4A C33 F5B -71.9(18)
F6B F4A C33 F5B 93.5(13)
F4B F4A C33 F6B -165.5(16)
F4B F4A C33 F5A -34.4(16)
F6B F4A C33 F5A 131.1(9)
F6B F4A C33 F4B 165.5(16)
F4B F4A C33 F6A -141.6(14)
F6B F4A C33 F6A 23.8(9)
F4B F4A C33 C30 90.8(15)
F6B F4A C33 C30 -103.7(8)
F5A F5B C33 F4A 77(2)
F6A F5B C33 F4A -93.1(13)
F5A F5B C33 F6B 147.8(18)
F6A F5B C33 F6B -21.9(9)
F6A F5B C33 F5A -170(2)
F5A F5B C33 F4B 38(2)
F6A F5B C33 F4B -131.6(9)
F5A F5B C33 F6A 170(2)
F5A F5B C33 C30 -87(2)
F6A F5B C33 C30 103.7(7)
F6A F6B C33 F4A 147.4(12)
F6A F6B C33 F5B 27.8(12)
F4A F6B C33 F5B -119.6(10)
F6A F6B C33 F5A 54.1(19)
F4A F6B C33 F5A -93.3(17)
F6A F6B C33 F4B 138.0(11)
F4A F6B C33 F4B -9.4(11)
F4A F6B C33 F6A -147.4(12)
F6A F6B C33 C30 -99.9(10)
F4A F6B C33 C30 112.7(7)
F5B F5A C33 F4A -120.3(18)
F4B F5A C33 F4A 21.7(9)
F4B F5A C33 F5B 142(2)
F5B F5A C33 F6B -46(3)
F4B F5A C33 F6B 96.1(14)
F5B F5A C33 F4B -142(2)
F5B F5A C33 F6A -9.4(19)
F4B F5A C33 F6A 132.6(8)
F5B F5A C33 C30 108.8(17)
F4B F5A C33 C30 -109.2(8)
F5A F4B C33 F4A -146.5(16)
F4A F4B C33 F5B 124.4(14)
F5A F4B C33 F5B -22.2(10)
F4A F4B C33 F6B 13.7(15)
F5A F4B C33 F6B -132.9(8)
F4A F4B C33 F5A 146.5(16)
F4A F4B C33 F6A 56(2)
F5A F4B C33 F6A -91.0(14)
F4A F4B C33 C30 -108.7(12)
F5A F4B C33 C30 104.8(8)
F6B F6A C33 F4A -30.8(12)
F5B F6A C33 F4A 119.4(10)
F6B F6A C33 F5B -150.1(12)
F5B F6A C33 F6B 150.1(12)
F6B F6A C33 F5A -143.9(12)
F5B F6A C33 F5A 6.2(13)
F6B F6A C33 F4B -63.7(18)
F5B F6A C33 F4B 86.5(16)
F6B F6A C33 C30 100.5(10)
F5B F6A C33 C30 -109.4(8)
C29 C30 C33 F4A 162.5(15)
C31 C30 C33 F4A -17.8(16)
C29 C30 C33 F5B -33.6(17)
C31 C30 C33 F5B 146.1(16)
C29 C30 C33 F6B 88.3(14)
C31 C30 C33 F6B -91.9(14)
C29 C30 C33 F5A -72.3(13)
C31 C30 C33 F5A 107.4(13)
C29 C30 C33 F4B -154.3(14)
C31 C30 C33 F4B 25.5(15)
C29 C30 C33 F6A 38.1(14)
C31 C30 C33 F6A -142.2(13)
C39 C34 C35 C36 69.2(3)
C40 C34 C35 C36 -34.1(4)
C39 C34 C35 Rh1 -2.6(3)
C40 C34 C35 Rh1 -106.0(2)
C34 C35 C36 C37 -0.3(4)
Rh1 C35 C36 C37 93.0(2)
C34 C35 C36 Rh1 -93.3(2)
C35 C36 C37 C40 35.1(4)
Rh1 C36 C37 C40 107.7(3)
C35 C36 C37 C38 -69.1(4)
Rh1 C36 C37 C38 3.4(3)
C40 C37 C38 C39 -34.1(3)
C36 C37 C38 C39 68.9(3)
C40 C37 C38 Rh1 -106.3(2)
C36 C37 C38 Rh1 -3.2(3)
C37 C38 C39 C34 0.3(4)
Rh1 C38 C39 C34 89.5(2)
C37 C38 C39 Rh1 -89.3(2)
C35 C34 C39 C38 -70.1(3)
C40 C34 C39 C38 33.0(3)
C35 C34 C39 Rh1 2.5(3)
C40 C34 C39 Rh1 105.6(2)
C38 C37 C40 C34 51.1(3)
C36 C37 C40 C34 -52.9(3)
C39 C34 C40 C37 -50.6(3)
C35 C34 C40 C37 53.1(3)
